data_7014452
loop_
_publ_author_name
'Sugimoto, Hideki'
'Tano, Hiroyuki'
'Suyama, Koichiro'
'Kobayashi, Tomoya'
'Miyake, Hiroyuki'
'Itoh, Shinobu'
'Mtei, Regina P.'
'Kirk, Martin L.'

_publ_section_title
;
 Chalcogenidobis(ene-1,2-dithiolate)molybdenum(IV) complexes
 (chalcogenide E = O, S, Se): probing Mo\\tb E and ene-1,2-dithiolate
 substituent effects on geometric and electronic structure.
;
_journal_issue 5
_journal_name_full 'Dalton transactions (Cambridge, England : 2003)'
_journal_page_first 1119
_journal_page_last 1131
_journal_paper_doi 10.1039/c0dt00871k
_journal_volume 40
_journal_year 2011
_chemical_absolute_configuration 'CHOOSE rm ad rmad syn or unk'
_chemical_formula_moiety 'C46 H63 Mo N3 S5 '
_chemical_formula_sum 'C46 H63 Mo N3 S5'
_chemical_formula_weight 914.26
_space_group_IT_number 19
_symmetry_cell_setting orthorhombic
_symmetry_Int_Tables_number 19
_symmetry_space_group_name_Hall 'P 2ac 2ab'
_symmetry_space_group_name_H-M 'P 21 21 21'
_cell_angle_alpha 90.0000
_cell_angle_beta 90.0000
_cell_angle_gamma 90.0000
_cell_formula_units_Z 4
_cell_length_a 19.519(4)
_cell_length_b 20.011(4)
_cell_length_c 11.887(2)
_cell_measurement_reflns_used 16295
_cell_measurement_temperature 113.1
_cell_measurement_theta_max 30.0
_cell_measurement_theta_min 4.1
_cell_volume 4643.0(15)
_computing_cell_refinement CrystalClear
_computing_data_collection CrystalClear
_computing_data_reduction CrystalStructure
_computing_publication_material 'CrystalStructure 3.8'
_computing_structure_refinement CRYSTALS
_computing_structure_solution SIR97
_diffrn_ambient_temperature 113.1
_diffrn_detector_area_resol_mean 7.31
_diffrn_measured_fraction_theta_full 0.964
_diffrn_measured_fraction_theta_max 0.964
_diffrn_measurement_device_type 'Rigaku Mercury'
_diffrn_measurement_method \w
_diffrn_radiation_type 'Mo K\a'
_diffrn_radiation_wavelength 0.71070
_diffrn_reflns_av_R_equivalents 0.050
_diffrn_reflns_limit_h_max 26
_diffrn_reflns_limit_h_min 0
_diffrn_reflns_limit_k_max 27
_diffrn_reflns_limit_k_min 0
_diffrn_reflns_limit_l_max 16
_diffrn_reflns_limit_l_min -16
_diffrn_reflns_number 13116
_diffrn_reflns_theta_full 30.03
_diffrn_reflns_theta_max 30.03
_exptl_absorpt_coefficient_mu 0.541
_exptl_absorpt_correction_T_max 0.917
_exptl_absorpt_correction_T_min 0.673
_exptl_absorpt_correction_type multi-scan
_exptl_absorpt_process_details 'Jacobson, R. (1998) Private communication'
_exptl_crystal_colour brown
_exptl_crystal_density_diffrn 1.308
_exptl_crystal_density_method 'not measured'
_exptl_crystal_description prism
_exptl_crystal_F_000 1928.00
_exptl_crystal_size_max 0.23
_exptl_crystal_size_mid 0.20
_exptl_crystal_size_min 0.16
_refine_diff_density_max 2.76
_refine_diff_density_min -1.11
_refine_ls_abs_structure_details 'Flack, H. D. (1983), Acta Cryst. A39, 876-881. 5871 Friedel Pairs'
_refine_ls_abs_structure_Flack -0.01(3)
_refine_ls_extinction_method none
_refine_ls_goodness_of_fit_ref 0.953
_refine_ls_hydrogen_treatment refall
_refine_ls_number_parameters 560
_refine_ls_number_reflns 13030
_refine_ls_R_factor_gt 0.0510
_refine_ls_shift/su_max 0.0000
_refine_ls_structure_factor_coef Fsqd
_refine_ls_weighting_details 'w = 1/[0.0008Fo^2^ + 1.0000\s(Fo^2^)]/(4Fo^2^)'
_refine_ls_weighting_scheme calc
_refine_ls_wR_factor_ref 0.1261
_reflns_number_gt 11310
_reflns_number_total 13056
_reflns_threshold_expression F^2^>2.0\s(F^2^)
_cod_data_source_file C0DT00871K.TXT
_cod_data_source_block '__MoSLPh'
_cod_original_cell_volume 4643.1(15)
_cod_original_formula_sum 'C46 H63 Mo N3 S5 '
_cod_database_code 7014452

loop_
_symmetry_equiv_pos_site_id
_symmetry_equiv_pos_as_xyz
1 +X,+Y,+Z
2 1/2+X,1/2-Y,-Z
3 -X,1/2+Y,1/2-Z
4 1/2-X,-Y,1/2+Z

loop_
_atom_site_label
_atom_site_type_symbol
_atom_site_fract_x
_atom_site_fract_y
_atom_site_fract_z
_atom_site_U_iso_or_equiv
_atom_site_adp_type
_atom_site_occupancy
_atom_site_symmetry_multiplicity
_atom_site_calc_flag
_atom_site_refinement_flags
_atom_site_disorder_assembly
_atom_site_disorder_group
Mo(1) Mo 0.432170(10) 0.787900(10) 0.35822(2) 0.01739(5) Uani 1.00 1 d . . .
S(1) S 0.44122(5) 0.69125(4) 0.47067(7) 0.02180(19) Uani 1.00 1 d . . .
S(2) S 0.43031(5) 0.84054(4) 0.53656(7) 0.02280(18) Uani 1.00 1 d . . .
S(3) S 0.35733(5) 0.87342(4) 0.30251(8) 0.02249(19) Uani 1.00 1 d . . .
S(4) S 0.35756(4) 0.72263(4) 0.24633(7) 0.01980(17) Uani 1.00 1 d . . .
S(5) S 0.52713(5) 0.80551(6) 0.26990(8) 0.0291(2) Uani 1.00 1 d . . .
N(1) N 0.20447(16) 0.74536(19) 0.5389(3) 0.0306(8) Uani 1.00 1 d . . .
N(2) N 0.48495(19) 0.54045(19) 0.2249(3) 0.0370(9) Uani 1.00 1 d . . .
N(3) N 0.2227(2) 0.5087(2) 0.3529(5) 0.0716(17) Uani 1.00 1 d . . .
C(1) C 0.45687(17) 0.7151(2) 0.6127(2) 0.0203(7) Uani 1.00 1 d . . .
C(2) C 0.45043(16) 0.78016(17) 0.6425(2) 0.0199(6) Uani 1.00 1 d . . .
C(3) C 0.30568(16) 0.84394(18) 0.1910(2) 0.0195(7) Uani 1.00 1 d . . .
C(4) C 0.30405(16) 0.77741(18) 0.1677(2) 0.0190(7) Uani 1.00 1 d . . .
C(5) C 0.47854(19) 0.65909(19) 0.6859(3) 0.0234(8) Uani 1.00 1 d . . .
C(6) C 0.53892(19) 0.6623(2) 0.7490(3) 0.0280(9) Uani 1.00 1 d . . .
C(7) C 0.5612(2) 0.6086(2) 0.8124(3) 0.0350(10) Uani 1.00 1 d . . .
C(8) C 0.5242(2) 0.5493(2) 0.8141(3) 0.0336(10) Uani 1.00 1 d . . .
C(9) C 0.4640(2) 0.5454(2) 0.7541(4) 0.0353(10) Uani 1.00 1 d . . .
C(10) C 0.4410(2) 0.59869(19) 0.6888(3) 0.0301(9) Uani 1.00 1 d . . .
C(11) C 0.45529(18) 0.80621(18) 0.7594(3) 0.0223(7) Uani 1.00 1 d . . .
C(12) C 0.4824(2) 0.8691(2) 0.7823(3) 0.0363(11) Uani 1.00 1 d . . .
C(13) C 0.4868(3) 0.8939(2) 0.8912(3) 0.0430(12) Uani 1.00 1 d . . .
C(14) C 0.4649(2) 0.8561(2) 0.9807(3) 0.0388(11) Uani 1.00 1 d . . .
C(15) C 0.43728(19) 0.7935(2) 0.9594(3) 0.0296(8) Uani 1.00 1 d . . .
C(16) C 0.4315(2) 0.76900(19) 0.8530(3) 0.0283(8) Uani 1.00 1 d . . .
C(17) C 0.26880(18) 0.89654(18) 0.1267(3) 0.0272(8) Uani 1.00 1 d . . .
C(18) C 0.2359(2) 0.9496(2) 0.1825(4) 0.0358(11) Uani 1.00 1 d . . .
C(19) C 0.2015(2) 0.9987(2) 0.1233(5) 0.0450(13) Uani 1.00 1 d . . .
C(20) C 0.2008(2) 0.9981(2) 0.0073(5) 0.0518(15) Uani 1.00 1 d . . .
C(21) C 0.2342(2) 0.9472(2) -0.0488(4) 0.0460(13) Uani 1.00 1 d . . .
C(22) C 0.2685(2) 0.8965(2) 0.0095(3) 0.0319(10) Uani 1.00 1 d . . .
C(23) C 0.25728(19) 0.74451(18) 0.0873(3) 0.0221(8) Uani 1.00 1 d . . .
C(24) C 0.1866(2) 0.7585(2) 0.0904(4) 0.0324(10) Uani 1.00 1 d . . .
C(25) C 0.1422(2) 0.7265(2) 0.0159(5) 0.0535(14) Uani 1.00 1 d . . .
C(26) C 0.1669(3) 0.6805(2) -0.0612(4) 0.0549(15) Uani 1.00 1 d . . .
C(27) C 0.2367(3) 0.6658(2) -0.0646(4) 0.0491(14) Uani 1.00 1 d . . .
C(28) C 0.2811(2) 0.6982(2) 0.0102(3) 0.0320(10) Uani 1.00 1 d . . .
C(29) C 0.1915(3) 0.7670(3) 0.6562(5) 0.0586(17) Uani 1.00 1 d . . .
C(30) C 0.2536(3) 0.8009(3) 0.7154(5) 0.0675(19) Uani 1.00 1 d . . .
C(31) C 0.2596(3) 0.6886(3) 0.5355(5) 0.069(2) Uani 1.00 1 d . . .
C(32) C 0.2416(3) 0.6295(3) 0.6019(5) 0.0661(19) Uani 1.00 1 d . . .
C(33) C 0.1373(2) 0.7183(3) 0.4921(4) 0.0494(14) Uani 1.00 1 d . . .
C(34) C 0.1430(3) 0.6857(2) 0.3767(4) 0.0530(15) Uani 1.00 1 d . . .
C(35) C 0.2319(3) 0.7997(3) 0.4656(5) 0.0623(18) Uani 1.00 1 d . . .
C(36) C 0.1858(4) 0.8624(3) 0.4663(6) 0.070(2) Uani 1.00 1 d . . .
C(37) C 0.5437(3) 0.5042(2) 0.2806(7) 0.074(2) Uani 1.00 1 d . . .
C(38) C 0.5649(4) 0.5310(4) 0.3909(10) 0.149(4) Uani 1.00 1 d . . .
C(39) C 0.5034(2) 0.6128(2) 0.2031(4) 0.0364(11) Uani 1.00 1 d . . .
C(40) C 0.5664(3) 0.6251(2) 0.1338(5) 0.0561(15) Uani 1.00 1 d . . .
C(41) C 0.4696(5) 0.5039(4) 0.1145(6) 0.101(2) Uani 1.00 1 d . . .
C(42) C 0.4103(5) 0.5246(8) 0.0508(7) 0.174(5) Uani 1.00 1 d . . .
C(43) C 0.4229(2) 0.5413(2) 0.2997(3) 0.0364(11) Uani 1.00 1 d . . .
C(44) C 0.3967(3) 0.4739(2) 0.3353(5) 0.0532(15) Uani 1.00 1 d . . .
C(45) C 0.2148(3) 0.5339(2) 0.2688(6) 0.0594(17) Uani 1.00 1 d . . .
C(46) C 0.2058(4) 0.5663(3) 0.1604(7) 0.084(2) Uani 1.00 1 d . . .
H(1) H 0.5649 0.7024 0.7493 0.034 Uiso 1.00 1 c R . .
H(2) H 0.6026 0.6118 0.8541 0.042 Uiso 1.00 1 c R . .
H(3) H 0.5398 0.5122 0.8566 0.040 Uiso 1.00 1 c R . .
H(4) H 0.4375 0.5057 0.7575 0.042 Uiso 1.00 1 c R . .
H(5) H 0.4002 0.5943 0.6459 0.036 Uiso 1.00 1 c R . .
H(6) H 0.4982 0.8958 0.7215 0.044 Uiso 1.00 1 c R . .
H(7) H 0.5053 0.9371 0.9039 0.052 Uiso 1.00 1 c R . .
H(8) H 0.4684 0.8725 1.0555 0.047 Uiso 1.00 1 c R . .
H(9) H 0.4218 0.7670 1.0206 0.036 Uiso 1.00 1 c R . .
H(10) H 0.4115 0.7263 0.8411 0.034 Uiso 1.00 1 c R . .
H(11) H 0.1691 0.7897 0.1432 0.039 Uiso 1.00 1 c R . .
H(12) H 0.0946 0.7367 0.0174 0.064 Uiso 1.00 1 c R . .
H(13) H 0.1361 0.6586 -0.1110 0.066 Uiso 1.00 1 c R . .
H(14) H 0.2538 0.6343 -0.1173 0.059 Uiso 1.00 1 c R . .
H(15) H 0.3287 0.6882 0.0079 0.038 Uiso 1.00 1 c R . .
H(16) H 0.2369 0.9516 0.2623 0.043 Uiso 1.00 1 c R . .
H(17) H 0.1790 1.0336 0.1628 0.054 Uiso 1.00 1 c R . .
H(18) H 0.1772 1.0321 -0.0327 0.062 Uiso 1.00 1 c R . .
H(19) H 0.2339 0.9467 -0.1287 0.055 Uiso 1.00 1 c R . .
H(20) H 0.2916 0.8621 -0.0303 0.038 Uiso 1.00 1 c R . .
H(21) H 0.1787 0.7289 0.6990 0.071 Uiso 1.00 1 c R . .
H(22) H 0.1547 0.7980 0.6551 0.070 Uiso 1.00 1 c R . .
H(23) H 0.2533 0.8474 0.6998 0.081 Uiso 1.00 1 c R . .
H(24) H 0.2502 0.7941 0.7944 0.081 Uiso 1.00 1 c R . .
H(25) H 0.2950 0.7818 0.6885 0.081 Uiso 1.00 1 c R . .
H(26) H 0.3009 0.7062 0.5654 0.082 Uiso 1.00 1 c R . .
H(27) H 0.2666 0.6757 0.4595 0.082 Uiso 1.00 1 c R . .
H(28) H 0.2183 0.5988 0.5545 0.080 Uiso 1.00 1 c R . .
H(29) H 0.2823 0.6094 0.6298 0.080 Uiso 1.00 1 c R . .
H(30) H 0.2128 0.6415 0.6631 0.079 Uiso 1.00 1 c R . .
H(31) H 0.1059 0.7545 0.4860 0.059 Uiso 1.00 1 c R . .
H(32) H 0.1198 0.6862 0.5435 0.059 Uiso 1.00 1 c R . .
H(33) H 0.1525 0.6394 0.3860 0.064 Uiso 1.00 1 c R . .
H(34) H 0.1012 0.6909 0.3368 0.064 Uiso 1.00 1 c R . .
H(35) H 0.1792 0.7060 0.3355 0.064 Uiso 1.00 1 c R . .
H(36) H 0.2354 0.7831 0.3909 0.075 Uiso 1.00 1 c R . .
H(37) H 0.2761 0.8120 0.4919 0.075 Uiso 1.00 1 c R . .
H(38) H 0.1988 0.8912 0.5262 0.084 Uiso 1.00 1 c R . .
H(39) H 0.1905 0.8854 0.3968 0.084 Uiso 1.00 1 c R . .
H(40) H 0.1395 0.8490 0.4760 0.084 Uiso 1.00 1 c R . .
H(41) H 0.5823 0.5062 0.2319 0.089 Uiso 1.00 1 c R . .
H(42) H 0.5305 0.4589 0.2908 0.089 Uiso 1.00 1 c R . .
H(43) H 0.5397 0.5093 0.4486 0.179 Uiso 1.00 1 c R . .
H(44) H 0.6125 0.5235 0.4022 0.179 Uiso 1.00 1 c R . .
H(45) H 0.5559 0.5776 0.3931 0.179 Uiso 1.00 1 c R . .
H(46) H 0.5090 0.6341 0.2738 0.044 Uiso 1.00 1 c R . .
H(47) H 0.4661 0.6327 0.1640 0.044 Uiso 1.00 1 c R . .
H(48) H 0.5550 0.6275 0.0562 0.067 Uiso 1.00 1 c R . .
H(49) H 0.5867 0.6660 0.1568 0.067 Uiso 1.00 1 c R . .
H(50) H 0.5979 0.5896 0.1457 0.067 Uiso 1.00 1 c R . .
H(51) H 0.4629 0.4582 0.1331 0.121 Uiso 1.00 1 c R . .
H(52) H 0.5090 0.5082 0.0680 0.121 Uiso 1.00 1 c R . .
H(53) H 0.4236 0.5598 0.0018 0.209 Uiso 1.00 1 c R . .
H(54) H 0.3934 0.4882 0.0078 0.209 Uiso 1.00 1 c R . .
H(55) H 0.3755 0.5401 0.1002 0.209 Uiso 1.00 1 c R . .
H(56) H 0.3871 0.5640 0.2613 0.044 Uiso 1.00 1 c R . .
H(57) H 0.4345 0.5652 0.3661 0.044 Uiso 1.00 1 c R . .
H(58) H 0.4188 0.4601 0.4027 0.064 Uiso 1.00 1 c R . .
H(59) H 0.3486 0.4762 0.3476 0.064 Uiso 1.00 1 c R . .
H(60) H 0.4061 0.4425 0.2773 0.064 Uiso 1.00 1 c R . .
H(61) H 0.2023 0.6133 0.1704 0.101 Uiso 1.00 1 c R . .
H(62) H 0.1651 0.5500 0.1264 0.101 Uiso 1.00 1 c R . .
H(63) H 0.2439 0.5565 0.1134 0.101 Uiso 1.00 1 c R . .

loop_
_atom_site_aniso_label
_atom_site_aniso_U_11
_atom_site_aniso_U_22
_atom_site_aniso_U_33
_atom_site_aniso_U_12
_atom_site_aniso_U_13
_atom_site_aniso_U_23
Mo(1) 0.01473(11) 0.02496(13) 0.01249(11) 0.00150(11) -0.00097(10) 0.00095(11)
S(1) 0.0256(4) 0.0257(3) 0.0141(3) 0.0033(3) -0.0024(3) -0.0007(2)
S(2) 0.0286(4) 0.0241(3) 0.0157(3) 0.0032(3) -0.0034(3) -0.0003(2)
S(3) 0.0221(4) 0.0240(3) 0.0213(4) 0.0024(3) -0.0052(3) -0.0032(3)
S(4) 0.0200(3) 0.0225(3) 0.0169(3) 0.0031(3) -0.0041(2) 0.0007(2)
S(5) 0.0167(3) 0.0497(6) 0.0208(4) 0.0016(3) 0.0005(3) 0.0052(3)
N(1) 0.0182(14) 0.0474(19) 0.0263(16) -0.0034(14) 0.0056(12) 0.0059(14)
N(2) 0.0328(19) 0.0332(17) 0.045(2) 0.0018(15) 0.0063(15) -0.0092(16)
N(3) 0.067(3) 0.066(3) 0.081(4) 0.012(2) 0.002(3) 0.021(3)
C(1) 0.0192(13) 0.0295(16) 0.0122(13) 0.0032(13) -0.0010(10) 0.0031(13)
C(2) 0.0203(13) 0.0269(15) 0.0126(12) 0.0026(11) -0.0002(11) -0.0012(13)
C(3) 0.0122(13) 0.0271(16) 0.0191(15) 0.0007(12) -0.0046(11) 0.0017(12)
C(4) 0.0159(13) 0.0281(16) 0.0129(13) 0.0033(12) -0.0036(10) 0.0017(11)
C(5) 0.0231(16) 0.0296(17) 0.0175(15) 0.0030(14) -0.0004(13) 0.0022(13)
C(6) 0.0213(16) 0.0319(18) 0.0308(19) -0.0043(14) -0.0026(14) 0.0079(15)
C(7) 0.031(2) 0.037(2) 0.038(2) -0.0016(18) -0.0119(17) 0.0096(16)
C(8) 0.036(2) 0.0297(19) 0.035(2) -0.0005(17) -0.0066(17) 0.0121(16)
C(9) 0.039(2) 0.0313(19) 0.035(2) -0.0074(17) -0.0037(18) 0.0093(17)
C(10) 0.0279(19) 0.0314(18) 0.0309(19) -0.0045(16) -0.0049(15) 0.0062(15)
C(11) 0.0199(14) 0.0300(17) 0.0172(15) 0.0020(13) 0.0002(12) -0.0009(13)
C(12) 0.057(2) 0.031(2) 0.0202(18) -0.0024(19) -0.0062(18) -0.0003(15)
C(13) 0.067(3) 0.035(2) 0.027(2) -0.005(2) -0.012(2) -0.0061(16)
C(14) 0.042(2) 0.052(2) 0.022(2) 0.011(2) -0.0041(17) -0.0085(18)
C(15) 0.0223(15) 0.045(2) 0.0216(16) 0.0040(19) 0.0022(13) -0.0003(15)
C(16) 0.0233(15) 0.0393(18) 0.0222(16) -0.0007(15) 0.0002(16) -0.0020(14)
C(17) 0.0195(15) 0.0240(16) 0.038(2) -0.0023(13) -0.0107(15) 0.0062(15)
C(18) 0.034(2) 0.0284(19) 0.045(2) 0.0044(17) -0.0119(18) -0.0002(17)
C(19) 0.036(2) 0.0238(18) 0.076(3) 0.0059(17) -0.024(2) 0.004(2)
C(20) 0.046(2) 0.031(2) 0.079(4) -0.006(2) -0.029(2) 0.024(2)
C(21) 0.051(2) 0.035(2) 0.052(3) -0.010(2) -0.026(2) 0.020(2)
C(22) 0.032(2) 0.0321(19) 0.031(2) -0.0080(16) -0.0116(16) 0.0106(16)
C(23) 0.0243(16) 0.0257(16) 0.0162(16) -0.0022(13) -0.0069(12) 0.0044(12)
C(24) 0.0272(19) 0.0263(18) 0.044(2) -0.0022(15) -0.0099(17) 0.0108(17)
C(25) 0.045(2) 0.036(2) 0.080(3) -0.021(2) -0.046(2) 0.027(2)
C(26) 0.072(3) 0.035(2) 0.057(3) -0.020(2) -0.049(2) 0.014(2)
C(27) 0.080(3) 0.039(2) 0.028(2) -0.019(2) -0.015(2) -0.0031(18)
C(28) 0.042(2) 0.033(2) 0.0218(17) -0.0045(17) -0.0022(15) -0.0010(14)
C(29) 0.053(3) 0.074(3) 0.048(3) -0.018(2) 0.011(2) -0.000(2)
C(30) 0.064(3) 0.095(5) 0.043(3) -0.014(3) -0.011(2) -0.009(3)
C(31) 0.042(2) 0.107(5) 0.057(3) 0.007(3) -0.001(2) 0.003(3)
C(32) 0.065(3) 0.069(3) 0.065(4) 0.014(3) -0.012(3) 0.031(3)
C(33) 0.028(2) 0.059(3) 0.062(3) -0.000(2) -0.004(2) 0.004(2)
C(34) 0.063(3) 0.054(2) 0.042(2) 0.008(2) -0.013(2) 0.002(2)
C(35) 0.052(3) 0.072(3) 0.063(3) -0.014(3) 0.010(2) 0.018(3)
C(36) 0.102(5) 0.051(3) 0.057(3) -0.005(3) -0.007(3) 0.012(2)
C(37) 0.036(2) 0.032(2) 0.154(7) 0.012(2) 0.007(3) 0.026(3)
C(38) 0.100(6) 0.110(6) 0.236(12) -0.058(5) -0.117(7) 0.117(7)
C(39) 0.042(2) 0.032(2) 0.035(2) 0.0066(18) 0.0107(18) 0.0065(17)
C(40) 0.059(3) 0.048(2) 0.062(3) -0.014(2) 0.035(3) -0.012(2)
C(41) 0.129(7) 0.101(5) 0.072(4) -0.063(5) 0.060(4) -0.054(4)
C(42) 0.100(7) 0.37(2) 0.050(4) -0.121(10) -0.011(4) -0.025(8)
C(43) 0.037(2) 0.037(2) 0.035(2) 0.0006(18) 0.0029(18) 0.0013(17)
C(44) 0.051(3) 0.040(2) 0.068(4) -0.009(2) 0.012(2) -0.003(2)
C(45) 0.055(3) 0.040(2) 0.083(4) 0.002(2) 0.013(3) 0.017(2)
C(46) 0.113(6) 0.061(3) 0.079(5) 0.010(4) 0.019(4) 0.020(3)

loop_
_atom_type_symbol
_atom_type_description
_atom_type_scat_dispersion_real
_atom_type_scat_dispersion_imag
_atom_type_scat_source
C C 0.003 0.002
;
International Tables for Crystallography
(1992, Vol. C, Tables 4.2.6.8 and 6.1.1.4)
;
H H 0.000 0.000
;
International Tables for Crystallography
(1992, Vol. C, Table 6.1.1.4)
;
Mo Mo -1.683 0.686
;
International Tables for Crystallography
(1992, Vol. C, Tables 4.2.6.8 and 6.1.1.4)
;
N N 0.006 0.003
;
International Tables for Crystallography
(1992, Vol. C, Tables 4.2.6.8 and 6.1.1.4)
;
S S 0.125 0.123
;
International Tables for Crystallography
(1992, Vol. C, Tables 4.2.6.8 and 6.1.1.4)
;

loop_
_geom_angle_atom_site_label_1
_geom_angle_atom_site_label_2
_geom_angle_atom_site_label_3
_geom_angle
_geom_angle_publ_flag
_geom_angle_site_symmetry_1
_geom_angle_site_symmetry_2
_geom_angle_site_symmetry_3
S(1) Mo(1) S(2) 81.86(2) yes . . .
S(1) Mo(1) S(3) 143.64(3) yes . . .
S(1) Mo(1) S(4) 84.95(2) yes . . .
S(1) Mo(1) S(5) 110.20(3) yes . . .
S(2) Mo(1) S(3) 85.33(3) yes . . .
S(2) Mo(1) S(4) 137.71(3) yes . . .
S(2) Mo(1) S(5) 112.08(3) yes . . .
S(3) Mo(1) S(4) 81.99(2) yes . . .
S(3) Mo(1) S(5) 106.16(3) yes . . .
S(4) Mo(1) S(5) 110.19(3) yes . . .
Mo(1) S(1) C(1) 109.29(13) yes . . .
Mo(1) S(2) C(2) 109.05(11) yes . . .
Mo(1) S(3) C(3) 108.88(12) yes . . .
Mo(1) S(4) C(4) 108.45(11) yes . . .
C(29) N(1) C(31) 110.7(4) yes . . .
C(29) N(1) C(33) 107.4(3) yes . . .
C(29) N(1) C(35) 113.4(4) yes . . .
C(31) N(1) C(33) 108.9(4) yes . . .
C(31) N(1) C(35) 105.5(4) yes . . .
C(33) N(1) C(35) 110.8(3) yes . . .
C(37) N(2) C(39) 110.7(3) yes . . .
C(37) N(2) C(41) 107.1(5) yes . . .
C(37) N(2) C(43) 111.0(4) yes . . .
C(39) N(2) C(41) 110.9(4) yes . . .
C(39) N(2) C(43) 106.3(3) yes . . .
C(41) N(2) C(43) 110.8(4) yes . . .
S(1) C(1) C(2) 119.3(2) yes . . .
S(1) C(1) C(5) 113.8(2) yes . . .
C(2) C(1) C(5) 126.9(3) yes . . .
S(2) C(2) C(1) 119.1(2) yes . . .
S(2) C(2) C(11) 115.8(2) yes . . .
C(1) C(2) C(11) 125.1(3) yes . . .
S(3) C(3) C(4) 119.5(2) yes . . .
S(3) C(3) C(17) 115.2(2) yes . . .
C(4) C(3) C(17) 125.2(3) yes . . .
S(4) C(4) C(3) 118.8(2) yes . . .
S(4) C(4) C(23) 115.4(2) yes . . .
C(3) C(4) C(23) 125.6(3) yes . . .
C(1) C(5) C(6) 121.4(3) yes . . .
C(1) C(5) C(10) 120.9(3) yes . . .
C(6) C(5) C(10) 117.6(3) yes . . .
C(5) C(6) C(7) 121.5(3) yes . . .
C(6) C(7) C(8) 120.5(4) yes . . .
C(7) C(8) C(9) 119.0(4) yes . . .
C(8) C(9) C(10) 121.3(4) yes . . .
C(5) C(10) C(9) 120.1(3) yes . . .
C(2) C(11) C(12) 121.6(3) yes . . .
C(2) C(11) C(16) 121.9(3) yes . . .
C(12) C(11) C(16) 116.5(3) yes . . .
C(11) C(12) C(13) 121.9(4) yes . . .
C(12) C(13) C(14) 120.4(4) yes . . .
C(13) C(14) C(15) 118.4(4) yes . . .
C(14) C(15) C(16) 121.9(3) yes . . .
C(11) C(16) C(15) 120.8(3) yes . . .
C(3) C(17) C(18) 120.9(3) yes . . .
C(3) C(17) C(22) 121.1(3) yes . . .
C(18) C(17) C(22) 118.0(3) yes . . .
C(17) C(18) C(19) 121.2(4) yes . . .
C(18) C(19) C(20) 120.6(4) yes . . .
C(19) C(20) C(21) 119.0(4) yes . . .
C(20) C(21) C(22) 121.4(5) yes . . .
C(17) C(22) C(21) 119.8(4) yes . . .
C(4) C(23) C(24) 120.0(3) yes . . .
C(4) C(23) C(28) 121.3(3) yes . . .
C(24) C(23) C(28) 118.7(3) yes . . .
C(23) C(24) C(25) 120.1(4) yes . . .
C(24) C(25) C(26) 120.5(4) yes . . .
C(25) C(26) C(27) 120.0(5) yes . . .
C(26) C(27) C(28) 119.2(4) yes . . .
C(23) C(28) C(27) 121.5(4) yes . . .
N(1) C(29) C(30) 114.8(4) yes . . .
N(1) C(31) C(32) 114.1(4) yes . . .
N(1) C(33) C(34) 114.6(4) yes . . .
N(1) C(35) C(36) 112.3(5) yes . . .
N(2) C(37) C(38) 115.4(5) yes . . .
N(2) C(39) C(40) 116.4(3) yes . . .
N(2) C(41) C(42) 117.9(8) yes . . .
N(2) C(43) C(44) 115.5(3) yes . . .
N(3) C(45) C(46) 179.2(7) yes . . .
C(5) C(6) H(1) 119.4 no . . .
C(7) C(6) H(1) 119.1 no . . .
C(6) C(7) H(2) 120.0 no . . .
C(8) C(7) H(2) 119.5 no . . .
C(7) C(8) H(3) 120.6 no . . .
C(9) C(8) H(3) 120.4 no . . .
C(8) C(9) H(4) 119.3 no . . .
C(10) C(9) H(4) 119.3 no . . .
C(5) C(10) H(5) 120.0 no . . .
C(9) C(10) H(5) 119.9 no . . .
C(11) C(12) H(6) 118.9 no . . .
C(13) C(12) H(6) 119.2 no . . .
C(12) C(13) H(7) 119.7 no . . .
C(14) C(13) H(7) 119.8 no . . .
C(13) C(14) H(8) 120.9 no . . .
C(15) C(14) H(8) 120.7 no . . .
C(14) C(15) H(9) 119.2 no . . .
C(16) C(15) H(9) 119.0 no . . .
C(11) C(16) H(10) 119.4 no . . .
C(15) C(16) H(10) 119.8 no . . .
C(17) C(18) H(16) 119.6 no . . .
C(19) C(18) H(16) 119.2 no . . .
C(18) C(19) H(17) 119.7 no . . .
C(20) C(19) H(17) 119.8 no . . .
C(19) C(20) H(18) 120.0 no . . .
C(21) C(20) H(18) 121.1 no . . .
C(20) C(21) H(19) 119.2 no . . .
C(22) C(21) H(19) 119.4 no . . .
C(17) C(22) H(20) 119.8 no . . .
C(21) C(22) H(20) 120.4 no . . .
C(23) C(24) H(11) 120.0 no . . .
C(25) C(24) H(11) 119.8 no . . .
C(24) C(25) H(12) 119.8 no . . .
C(26) C(25) H(12) 119.7 no . . .
C(25) C(26) H(13) 119.9 no . . .
C(27) C(26) H(13) 120.1 no . . .
C(26) C(27) H(14) 120.2 no . . .
C(28) C(27) H(14) 120.5 no . . .
C(23) C(28) H(15) 119.3 no . . .
C(27) C(28) H(15) 119.2 no . . .
N(1) C(29) H(21) 108.3 no . . .
N(1) C(29) H(22) 107.9 no . . .
C(30) C(29) H(21) 108.2 no . . .
C(30) C(29) H(22) 108.1 no . . .
H(21) C(29) H(22) 109.5 no . . .
C(29) C(30) H(23) 109.5 no . . .
C(29) C(30) H(24) 109.4 no . . .
C(29) C(30) H(25) 109.5 no . . .
H(23) C(30) H(24) 109.5 no . . .
H(23) C(30) H(25) 109.5 no . . .
H(24) C(30) H(25) 109.5 no . . .
N(1) C(31) H(26) 107.7 no . . .
N(1) C(31) H(27) 108.7 no . . .
C(32) C(31) H(26) 107.6 no . . .
C(32) C(31) H(27) 109.2 no . . .
H(26) C(31) H(27) 109.5 no . . .
C(31) C(32) H(28) 108.5 no . . .
C(31) C(32) H(29) 109.3 no . . .
C(31) C(32) H(30) 110.5 no . . .
H(28) C(32) H(29) 109.5 no . . .
H(28) C(32) H(30) 109.5 no . . .
H(29) C(32) H(30) 109.5 no . . .
N(1) C(33) H(31) 108.2 no . . .
N(1) C(33) H(32) 108.4 no . . .
C(34) C(33) H(31) 107.7 no . . .
C(34) C(33) H(32) 108.3 no . . .
H(31) C(33) H(32) 109.5 no . . .
C(33) C(34) H(33) 109.1 no . . .
C(33) C(34) H(34) 109.7 no . . .
C(33) C(34) H(35) 109.6 no . . .
H(33) C(34) H(34) 109.5 no . . .
H(33) C(34) H(35) 109.5 no . . .
H(34) C(34) H(35) 109.5 no . . .
N(1) C(35) H(36) 108.4 no . . .
N(1) C(35) H(37) 108.8 no . . .
C(36) C(35) H(36) 109.4 no . . .
C(36) C(35) H(37) 108.5 no . . .
H(36) C(35) H(37) 109.5 no . . .
C(35) C(36) H(38) 110.0 no . . .
C(35) C(36) H(39) 109.4 no . . .
C(35) C(36) H(40) 109.0 no . . .
H(38) C(36) H(39) 109.5 no . . .
H(38) C(36) H(40) 109.5 no . . .
H(39) C(36) H(40) 109.5 no . . .
N(2) C(37) H(41) 108.3 no . . .
N(2) C(37) H(42) 107.9 no . . .
C(38) C(37) H(41) 107.7 no . . .
C(38) C(37) H(42) 108.1 no . . .
H(41) C(37) H(42) 109.5 no . . .
C(37) C(38) H(43) 109.2 no . . .
C(37) C(38) H(44) 110.0 no . . .
C(37) C(38) H(45) 109.2 no . . .
H(43) C(38) H(44) 109.5 no . . .
H(43) C(38) H(45) 109.5 no . . .
H(44) C(38) H(45) 109.5 no . . .
N(2) C(39) H(46) 107.8 no . . .
N(2) C(39) H(47) 107.6 no . . .
C(40) C(39) H(46) 108.5 no . . .
C(40) C(39) H(47) 106.9 no . . .
H(46) C(39) H(47) 109.5 no . . .
C(39) C(40) H(48) 110.4 no . . .
C(39) C(40) H(49) 109.0 no . . .
C(39) C(40) H(50) 109.0 no . . .
H(48) C(40) H(49) 109.5 no . . .
H(48) C(40) H(50) 109.5 no . . .
H(49) C(40) H(50) 109.5 no . . .
N(2) C(41) H(51) 106.8 no . . .
N(2) C(41) H(52) 107.3 no . . .
C(42) C(41) H(51) 106.7 no . . .
C(42) C(41) H(52) 108.5 no . . .
H(51) C(41) H(52) 109.5 no . . .
C(41) C(42) H(53) 108.4 no . . .
C(41) C(42) H(54) 109.9 no . . .
C(41) C(42) H(55) 110.1 no . . .
H(53) C(42) H(54) 109.5 no . . .
H(53) C(42) H(55) 109.5 no . . .
H(54) C(42) H(55) 109.5 no . . .
N(2) C(43) H(56) 108.3 no . . .
N(2) C(43) H(57) 107.8 no . . .
C(44) C(43) H(56) 108.2 no . . .
C(44) C(43) H(57) 107.4 no . . .
H(56) C(43) H(57) 109.5 no . . .
C(43) C(44) H(58) 110.0 no . . .
C(43) C(44) H(59) 109.6 no . . .
C(43) C(44) H(60) 108.8 no . . .
H(58) C(44) H(59) 109.5 no . . .
H(58) C(44) H(60) 109.5 no . . .
H(59) C(44) H(60) 109.5 no . . .
C(45) C(46) H(61) 109.8 no . . .
C(45) C(46) H(62) 109.0 no . . .
C(45) C(46) H(63) 109.6 no . . .
H(61) C(46) H(62) 109.5 no . . .
H(61) C(46) H(63) 109.5 no . . .
H(62) C(46) H(63) 109.5 no . . .

loop_
_geom_bond_atom_site_label_1
_geom_bond_atom_site_label_2
_geom_bond_distance
_geom_bond_publ_flag
_geom_bond_site_symmetry_1
_geom_bond_site_symmetry_2
Mo(1) S(1) 2.3577(8) yes . .
Mo(1) S(2) 2.3675(8) yes . .
Mo(1) S(3) 2.3455(9) yes . .
Mo(1) S(4) 2.3656(8) yes . .
Mo(1) S(5) 2.1592(9) yes . .
S(1) C(1) 1.781(3) yes . .
S(2) C(2) 1.789(3) yes . .
S(3) C(3) 1.766(3) yes . .
S(4) C(4) 1.779(3) yes . .
N(1) C(29) 1.482(7) yes . .
N(1) C(31) 1.565(7) yes . .
N(1) C(33) 1.524(5) yes . .
N(1) C(35) 1.493(7) yes . .
N(2) C(37) 1.510(7) yes . .
N(2) C(39) 1.514(5) yes . .
N(2) C(41) 1.532(8) yes . .
N(2) C(43) 1.502(6) yes . .
N(3) C(45) 1.130(9) yes . .
C(1) C(2) 1.355(5) yes . .
C(1) C(5) 1.481(5) yes . .
C(2) C(11) 1.488(4) yes . .
C(3) C(4) 1.360(5) yes . .
C(3) C(17) 1.487(5) yes . .
C(4) C(23) 1.477(4) yes . .
C(5) C(6) 1.398(5) yes . .
C(5) C(10) 1.414(5) yes . .
C(6) C(7) 1.383(5) yes . .
C(7) C(8) 1.389(6) yes . .
C(8) C(9) 1.377(6) yes . .
C(9) C(10) 1.392(6) yes . .
C(11) C(12) 1.392(5) yes . .
C(11) C(16) 1.416(5) yes . .
C(12) C(13) 1.389(6) yes . .
C(13) C(14) 1.373(6) yes . .
C(14) C(15) 1.387(6) yes . .
C(15) C(16) 1.361(5) yes . .
C(17) C(18) 1.407(5) yes . .
C(17) C(22) 1.393(6) yes . .
C(18) C(19) 1.382(6) yes . .
C(19) C(20) 1.378(8) yes . .
C(20) C(21) 1.382(7) yes . .
C(21) C(22) 1.399(6) yes . .
C(23) C(24) 1.407(5) yes . .
C(23) C(28) 1.384(5) yes . .
C(24) C(25) 1.396(7) yes . .
C(25) C(26) 1.385(7) yes . .
C(26) C(27) 1.394(8) yes . .
C(27) C(28) 1.401(7) yes . .
C(29) C(30) 1.557(9) yes . .
C(31) C(32) 1.463(9) yes . .
C(33) C(34) 1.525(7) yes . .
C(35) C(36) 1.543(9) yes . .
C(37) C(38) 1.476(14) yes . .
C(39) C(40) 1.501(7) yes . .
C(41) C(42) 1.444(14) yes . .
C(43) C(44) 1.505(6) yes . .
C(45) C(46) 1.454(10) yes . .
C(6) H(1) 0.950 no . .
C(7) H(2) 0.950 no . .
C(8) H(3) 0.950 no . .
C(9) H(4) 0.950 no . .
C(10) H(5) 0.950 no . .
C(12) H(6) 0.950 no . .
C(13) H(7) 0.950 no . .
C(14) H(8) 0.950 no . .
C(15) H(9) 0.950 no . .
C(16) H(10) 0.950 no . .
C(18) H(16) 0.950 no . .
C(19) H(17) 0.950 no . .
C(20) H(18) 0.950 no . .
C(21) H(19) 0.950 no . .
C(22) H(20) 0.950 no . .
C(24) H(11) 0.950 no . .
C(25) H(12) 0.950 no . .
C(26) H(13) 0.950 no . .
C(27) H(14) 0.950 no . .
C(28) H(15) 0.950 no . .
C(29) H(21) 0.950 no . .
C(29) H(22) 0.950 no . .
C(30) H(23) 0.950 no . .
C(30) H(24) 0.950 no . .
C(30) H(25) 0.950 no . .
C(31) H(26) 0.950 no . .
C(31) H(27) 0.950 no . .
C(32) H(28) 0.950 no . .
C(32) H(29) 0.950 no . .
C(32) H(30) 0.950 no . .
C(33) H(31) 0.950 no . .
C(33) H(32) 0.950 no . .
C(34) H(33) 0.950 no . .
C(34) H(34) 0.950 no . .
C(34) H(35) 0.950 no . .
C(35) H(36) 0.950 no . .
C(35) H(37) 0.950 no . .
C(36) H(38) 0.950 no . .
C(36) H(39) 0.950 no . .
C(36) H(40) 0.950 no . .
C(37) H(41) 0.950 no . .
C(37) H(42) 0.950 no . .
C(38) H(43) 0.950 no . .
C(38) H(44) 0.950 no . .
C(38) H(45) 0.950 no . .
C(39) H(46) 0.950 no . .
C(39) H(47) 0.950 no . .
C(40) H(48) 0.950 no . .
C(40) H(49) 0.950 no . .
C(40) H(50) 0.950 no . .
C(41) H(51) 0.950 no . .
C(41) H(52) 0.950 no . .
C(42) H(53) 0.950 no . .
C(42) H(54) 0.950 no . .
C(42) H(55) 0.950 no . .
C(43) H(56) 0.950 no . .
C(43) H(57) 0.950 no . .
C(44) H(58) 0.950 no . .
C(44) H(59) 0.950 no . .
C(44) H(60) 0.950 no . .
C(46) H(61) 0.950 no . .
C(46) H(62) 0.950 no . .
C(46) H(63) 0.950 no . .

loop_
_geom_torsion_atom_site_label_1
_geom_torsion_atom_site_label_2
_geom_torsion_atom_site_label_3
_geom_torsion_atom_site_label_4
_geom_torsion
_geom_torsion_publ_flag
_geom_torsion_site_symmetry_1
_geom_torsion_site_symmetry_2
_geom_torsion_site_symmetry_3
_geom_torsion_site_symmetry_4
S(1) Mo(1) S(2) C(2) 9.28(11) ? . . . .
S(2) Mo(1) S(1) C(1) -10.48(12) ? . . . .
S(1) Mo(1) S(3) C(3) -83.19(13) ? . . . .
S(3) Mo(1) S(1) C(1) -81.04(13) ? . . . .
S(1) Mo(1) S(4) C(4) 157.82(11) ? . . . .
S(4) Mo(1) S(1) C(1) -150.19(12) ? . . . .
S(5) Mo(1) S(1) C(1) 100.14(12) ? . . . .
S(2) Mo(1) S(3) C(3) -152.68(12) ? . . . .
S(3) Mo(1) S(2) C(2) 155.16(11) ? . . . .
S(2) Mo(1) S(4) C(4) 85.77(11) ? . . . .
S(4) Mo(1) S(2) C(2) 82.46(12) ? . . . .
S(5) Mo(1) S(2) C(2) -99.29(11) ? . . . .
S(3) Mo(1) S(4) C(4) 11.84(11) ? . . . .
S(4) Mo(1) S(3) C(3) -13.13(12) ? . . . .
S(5) Mo(1) S(3) C(3) 95.66(12) ? . . . .
S(5) Mo(1) S(4) C(4) -92.50(11) ? . . . .
Mo(1) S(1) C(1) C(2) 10.7(3) ? . . . .
Mo(1) S(1) C(1) C(5) -167.2(2) ? . . . .
Mo(1) S(2) C(2) C(1) -6.3(2) ? . . . .
Mo(1) S(2) C(2) C(11) 176.7(2) ? . . . .
Mo(1) S(3) C(3) C(4) 13.2(3) ? . . . .
Mo(1) S(3) C(3) C(17) -164.6(2) ? . . . .
Mo(1) S(4) C(4) C(3) -8.4(2) ? . . . .
Mo(1) S(4) C(4) C(23) 176.0(2) ? . . . .
C(29) N(1) C(31) C(32) 57.6(6) ? . . . .
C(31) N(1) C(29) C(30) 65.3(6) ? . . . .
C(29) N(1) C(33) C(34) -172.7(4) ? . . . .
C(33) N(1) C(29) C(30) -175.9(5) ? . . . .
C(29) N(1) C(35) C(36) -54.5(6) ? . . . .
C(35) N(1) C(29) C(30) -53.2(6) ? . . . .
C(31) N(1) C(33) C(34) -52.8(5) ? . . . .
C(33) N(1) C(31) C(32) -60.3(6) ? . . . .
C(31) N(1) C(35) C(36) -175.8(5) ? . . . .
C(35) N(1) C(31) C(32) -179.2(5) ? . . . .
C(33) N(1) C(35) C(36) 66.4(6) ? . . . .
C(35) N(1) C(33) C(34) 62.9(5) ? . . . .
C(37) N(2) C(39) C(40) 56.6(6) ? . . . .
C(39) N(2) C(37) C(38) 60.7(7) ? . . . .
C(37) N(2) C(41) C(42) 173.4(8) ? . . . .
C(41) N(2) C(37) C(38) -178.3(6) ? . . . .
C(37) N(2) C(43) C(44) -57.7(5) ? . . . .
C(43) N(2) C(37) C(38) -57.2(6) ? . . . .
C(39) N(2) C(41) C(42) -65.6(9) ? . . . .
C(41) N(2) C(39) C(40) -62.2(6) ? . . . .
C(39) N(2) C(43) C(44) -178.2(4) ? . . . .
C(43) N(2) C(39) C(40) 177.3(4) ? . . . .
C(41) N(2) C(43) C(44) 61.2(5) ? . . . .
C(43) N(2) C(41) C(42) 52.3(9) ? . . . .
S(1) C(1) C(2) S(2) -2.9(3) ? . . . .
S(1) C(1) C(2) C(11) 173.8(2) ? . . . .
S(1) C(1) C(5) C(6) 125.6(3) ? . . . .
S(1) C(1) C(5) C(10) -50.3(4) ? . . . .
C(2) C(1) C(5) C(6) -52.2(5) ? . . . .
C(2) C(1) C(5) C(10) 131.9(4) ? . . . .
C(5) C(1) C(2) S(2) 174.8(2) ? . . . .
C(5) C(1) C(2) C(11) -8.5(5) ? . . . .
S(2) C(2) C(11) C(12) -36.4(4) ? . . . .
S(2) C(2) C(11) C(16) 142.4(3) ? . . . .
C(1) C(2) C(11) C(12) 146.8(4) ? . . . .
C(1) C(2) C(11) C(16) -34.4(5) ? . . . .
S(3) C(3) C(4) S(4) -3.1(3) ? . . . .
S(3) C(3) C(4) C(23) 171.9(2) ? . . . .
S(3) C(3) C(17) C(18) -43.5(4) ? . . . .
S(3) C(3) C(17) C(22) 133.4(3) ? . . . .
C(4) C(3) C(17) C(18) 138.8(3) ? . . . .
C(4) C(3) C(17) C(22) -44.2(5) ? . . . .
C(17) C(3) C(4) S(4) 174.4(2) ? . . . .
C(17) C(3) C(4) C(23) -10.5(5) ? . . . .
S(4) C(4) C(23) C(24) 126.9(3) ? . . . .
S(4) C(4) C(23) C(28) -51.1(4) ? . . . .
C(3) C(4) C(23) C(24) -48.3(5) ? . . . .
C(3) C(4) C(23) C(28) 133.7(3) ? . . . .
C(1) C(5) C(6) C(7) -176.3(3) ? . . . .
C(1) C(5) C(10) C(9) 176.9(3) ? . . . .
C(6) C(5) C(10) C(9) 0.9(5) ? . . . .
C(10) C(5) C(6) C(7) -0.3(5) ? . . . .
C(5) C(6) C(7) C(8) 0.7(6) ? . . . .
C(6) C(7) C(8) C(9) -1.7(6) ? . . . .
C(7) C(8) C(9) C(10) 2.3(6) ? . . . .
C(8) C(9) C(10) C(5) -2.0(6) ? . . . .
C(2) C(11) C(12) C(13) 179.7(4) ? . . . .
C(2) C(11) C(16) C(15) 179.2(3) ? . . . .
C(12) C(11) C(16) C(15) -1.9(5) ? . . . .
C(16) C(11) C(12) C(13) 0.8(6) ? . . . .
C(11) C(12) C(13) C(14) 0.7(8) ? . . . .
C(12) C(13) C(14) C(15) -1.2(7) ? . . . .
C(13) C(14) C(15) C(16) 0.0(5) ? . . . .
C(14) C(15) C(16) C(11) 1.6(6) ? . . . .
C(3) C(17) C(18) C(19) 180.0(2) ? . . . .
C(3) C(17) C(22) C(21) -179.1(3) ? . . . .
C(18) C(17) C(22) C(21) -2.1(6) ? . . . .
C(22) C(17) C(18) C(19) 2.9(5) ? . . . .
C(17) C(18) C(19) C(20) -2.3(6) ? . . . .
C(18) C(19) C(20) C(21) 0.9(7) ? . . . .
C(19) C(20) C(21) C(22) -0.1(6) ? . . . .
C(20) C(21) C(22) C(17) 0.7(7) ? . . . .
C(4) C(23) C(24) C(25) -178.8(3) ? . . . .
C(4) C(23) C(28) C(27) 178.5(3) ? . . . .
C(24) C(23) C(28) C(27) 0.5(6) ? . . . .
C(28) C(23) C(24) C(25) -0.7(6) ? . . . .
C(23) C(24) C(25) C(26) 0.4(7) ? . . . .
C(24) C(25) C(26) C(27) 0.1(6) ? . . . .
C(25) C(26) C(27) C(28) -0.3(6) ? . . . .
C(26) C(27) C(28) C(23) -0.0(6) ? . . . .
